data_4133847
loop_
_publ_author_name
'Shi, Chao'
'Ye, Le'
'Gong, Zhi-Xin'
'Ma, Jia-Jun'
'Wang, Qin-Wen'
'Jiang, Jia-Ying'
'Hua, Miao-Miao'
'Wang, Chang-Feng'
'Yu, Hui'
'Zhang, Yi'
'Ye, Heng-Yun'

_publ_section_title
;
 Two-Dimensional Organic-Inorganic Hybrid Rare-Earth Double Perovskite
 Ferroelectrics.
;
_journal_name_full 'Journal of the American Chemical Society'
_journal_paper_doi 10.1021/jacs.9b11697
_journal_year 2019
_chemical_absolute_configuration syn
_chemical_formula_sum 'C24 H56 Ce K N12 O28'
_chemical_formula_weight 1140.02
_space_group_crystal_system orthorhombic
_space_group_IT_number 21
_space_group_name_Hall 'B 2 2'
_space_group_name_H-M_alt 'B 2 2 2'
_audit_creation_method SHELXL-2017/1
_cell_angle_alpha 90
_cell_angle_beta 90
_cell_angle_gamma 90
_cell_formula_units_Z 2
_cell_length_a 9.9301(3)
_cell_length_b 9.8678(3)
_cell_length_c 24.3846(8)
_cell_measurement_reflns_used 7480
_cell_measurement_temperature 343(2)
_cell_measurement_theta_max 29.0100
_cell_measurement_theta_min 2.0520
_cell_volume 2389.40(13)
_computing_structure_refinement 'SHELXL-2017/1 (Sheldrick, 2017)'
_diffrn_ambient_temperature 343(2)
_diffrn_measured_fraction_theta_full 0.998
_diffrn_measured_fraction_theta_max 0.873
_diffrn_measurement_device_type 'rigaku synergy'
_diffrn_radiation_type MoK\a
_diffrn_radiation_wavelength 0.71073
_diffrn_reflns_av_R_equivalents 0.0306
_diffrn_reflns_av_unetI/netI 0.0305
_diffrn_reflns_Laue_measured_fraction_full 0.998
_diffrn_reflns_Laue_measured_fraction_max 0.873
_diffrn_reflns_limit_h_max 14
_diffrn_reflns_limit_h_min -12
_diffrn_reflns_limit_k_max 12
_diffrn_reflns_limit_k_min -14
_diffrn_reflns_limit_l_max 31
_diffrn_reflns_limit_l_min -34
_diffrn_reflns_number 10228
_diffrn_reflns_point_group_measured_fraction_full 0.995
_diffrn_reflns_point_group_measured_fraction_max 0.834
_diffrn_reflns_theta_full 25.242
_diffrn_reflns_theta_max 31.396
_diffrn_reflns_theta_min 2.064
_exptl_absorpt_coefficient_mu 1.139
_exptl_absorpt_correction_T_max 1.00000
_exptl_absorpt_correction_T_min 0.89406
_exptl_absorpt_correction_type multi-scan
_exptl_crystal_colour colorless
_exptl_crystal_density_diffrn 1.585
_exptl_crystal_description block
_exptl_crystal_F_000 1170
_exptl_crystal_size_max 0.17
_exptl_crystal_size_mid 0.15
_exptl_crystal_size_min 0.13
_refine_diff_density_max 1.039
_refine_diff_density_min -0.808
_refine_diff_density_rms 0.141
_refine_ls_abs_structure_details
;
 Flack x determined using 1203 quotients [(I+)-(I-)]/[(I+)+(I-)]
 (Parsons, Flack and Wagner, Acta Cryst. B69 (2013) 249-259).
;
_refine_ls_abs_structure_Flack 0.48(2)
_refine_ls_extinction_method none
_refine_ls_goodness_of_fit_ref 0.981
_refine_ls_hydrogen_treatment undef
_refine_ls_matrix_type full
_refine_ls_number_parameters 195
_refine_ls_number_reflns 3312
_refine_ls_number_restraints 81
_refine_ls_restrained_S_all 1.007
_refine_ls_R_factor_all 0.0573
_refine_ls_R_factor_gt 0.0541
_refine_ls_shift/su_max 0.000
_refine_ls_shift/su_mean 0.000
_refine_ls_structure_factor_coef Fsqd
_refine_ls_weighting_details 'w=1/[\s^2^(Fo^2^)+(0.1169P)^2^] where P=(Fo^2^+2Fc^2^)/3'
_refine_ls_weighting_scheme calc
_refine_ls_wR_factor_gt 0.1367
_refine_ls_wR_factor_ref 0.1397
_reflns_Friedel_coverage 0.702
_reflns_Friedel_fraction_full 0.991
_reflns_Friedel_fraction_max 0.785
_reflns_number_gt 3101
_reflns_number_total 3312
_reflns_threshold_expression 'I > 2\s(I)'
_cod_data_source_file ja9b11697_si_002.cif
_cod_data_source_block (S3HQ)4KCe(NO3)8-T343K
_cod_database_code 4133847
_shelx_shelxl_version_number 2017/1
_shelx_space_group_comment
;
The symmetry employed for this shelxl refinement is uniquely defined
by the following loop, which should always be used as a source of
symmetry information in preference to the above space-group names.
They are only intended as comments.
;

loop_
_space_group_symop_operation_xyz
'x, y, z'
'-x, y, -z'
'x, -y, -z'
'-x, -y, z'
'x+1/2, y, z+1/2'
'-x+1/2, y, -z+1/2'
'x+1/2, -y, -z+1/2'
'-x+1/2, -y, z+1/2'

loop_
_atom_site_label
_atom_site_type_symbol
_atom_site_fract_x
_atom_site_fract_y
_atom_site_fract_z
_atom_site_U_iso_or_equiv
_atom_site_adp_type
_atom_site_occupancy
_atom_site_site_symmetry_order
_atom_site_calc_flag
_atom_site_refinement_flags_posn
_atom_site_refinement_flags_adp
_atom_site_refinement_flags_occupancy
Ce1 Ce 1.000000 1.000000 1.000000 0.04659(19) Uani 1 4 d S T P
O1 O 1.2451(10) 1.0967(11) 1.0024(18) 0.078(4) Uani 0.5 1 d . . P
O2 O 0.832(3) 0.838(2) 0.9537(10) 0.060(4) Uani 0.5 1 d . . P
O3 O 1.175(3) 1.188(3) 1.0398(15) 0.081(7) Uani 0.5 1 d . . P
O4 O 1.0958(11) 1.2470(9) 0.9986(13) 0.078(3) Uani 0.5 1 d . . P
O6 O 1.3042(9) 1.3057(9) 0.999(2) 0.148(4) Uani 1 1 d . . .
N2 N 1.2180(7) 1.2192(7) 0.9993(12) 0.0768(19) Uani 1 1 d . . .
N3 N 1.000000 1.000000 0.8745(3) 0.075(3) Uani 1 2 d S T P
O8 O 1.068(4) 0.933(4) 0.8999(15) 0.079(8) Uani 0.5 1 d . . P
O9 O 0.918(3) 1.083(3) 1.0976(15) 0.063(5) Uani 0.5 1 d . . P
K1 K 1.500000 1.500000 1.000000 0.0583(5) Uani 1 4 d S T P
O21 O 1.000000 1.000000 0.8257(3) 0.129(4) Uani 1 2 d S T P
C3 C 1.500000 1.000000 0.9096(13) 0.188(12) Uani 1 2 d S TU P
C5 C 1.636(3) 1.086(3) 0.8358(11) 0.152(9) Uani 1 1 d . U .
C6 C 1.429(5) 1.382(4) 0.6916(15) 0.105(9) Uani 0.5 1 d . U P
C7 C 1.564(3) 1.367(2) 0.6709(9) 0.130(7) Uani 1 1 d . U .
C8 C 1.613(2) 0.937(2) 0.8120(9) 0.130(6) Uani 1 1 d . U .
C9 C 1.520(5) 1.129(2) 0.8457(9) 0.158(9) Uani 1 1 d . U .
C10 C 1.373(2) 1.522(6) 0.6572(11) 0.199(13) Uani 1 1 d . U .
C12 C 1.362(3) 1.458(3) 0.6078(14) 0.126(10) Uani 0.5 1 d . U P
C28 C 1.500000 1.500000 0.5916(13) 0.186(12) Uani 1 2 d S TU P
C27 C 1.460(3) 1.123(3) 0.8968(13) 0.125(10) Uani 0.5 1 d . U P
N53 N 1.500000 1.500000 0.8611(12) 0.262(17) Uani 1 2 d DS TU P
O52 O 1.392(2) 1.534(3) 0.8845(11) 0.173(13) Uani 0.5 1 d D U P
O51 O 1.540(3) 1.399(2) 0.8871(11) 0.173(13) Uani 0.5 1 d D U P

loop_
_atom_site_aniso_label
_atom_site_aniso_U_11
_atom_site_aniso_U_22
_atom_site_aniso_U_33
_atom_site_aniso_U_23
_atom_site_aniso_U_13
_atom_site_aniso_U_12
Ce1 0.0379(3) 0.0405(3) 0.0613(3) 0.000 0.000 0.000
O1 0.054(5) 0.073(5) 0.108(10) 0.006(16) -0.025(13) -0.012(4)
O2 0.065(8) 0.049(8) 0.067(7) 0.003(6) -0.005(6) -0.023(6)
O3 0.078(12) 0.057(10) 0.107(16) 0.011(9) 0.000(10) -0.021(9)
O4 0.075(6) 0.053(4) 0.107(8) 0.021(12) 0.030(13) -0.003(4)
O6 0.109(5) 0.107(5) 0.227(11) -0.02(2) -0.01(3) -0.069(5)
N2 0.061(3) 0.064(3) 0.106(5) 0.016(12) -0.015(11) -0.024(3)
N3 0.084(6) 0.076(5) 0.064(4) 0.000 0.000 -0.026(13)
O8 0.080(13) 0.089(17) 0.069(13) -0.009(10) 0.009(9) 0.018(10)
O9 0.063(9) 0.054(7) 0.071(11) -0.001(6) 0.000(7) 0.012(7)
K1 0.0420(9) 0.0448(9) 0.0880(13) 0.000 0.000 0.000
O21 0.167(11) 0.153(10) 0.066(4) 0.000 0.000 0.02(4)
C3 0.200(16) 0.202(16) 0.161(14) 0.000 0.000 -0.004(14)
C5 0.126(12) 0.166(13) 0.164(14) -0.005(11) 0.032(11) -0.018(10)
C6 0.115(13) 0.095(13) 0.104(13) 0.018(10) 0.012(11) 0.000(10)
C7 0.151(12) 0.100(9) 0.138(12) 0.028(9) -0.008(10) 0.003(8)
C8 0.112(10) 0.141(11) 0.136(10) 0.008(9) 0.029(9) 0.009(8)
C9 0.150(16) 0.150(11) 0.174(11) -0.046(9) -0.003(11) 0.022(11)
C10 0.182(14) 0.208(19) 0.206(15) 0.003(13) -0.047(11) -0.003(13)
C12 0.117(13) 0.135(16) 0.125(13) -0.018(10) -0.005(10) 0.000(11)
C28 0.195(16) 0.198(16) 0.165(14) 0.000 0.000 0.001(14)
C27 0.133(16) 0.127(14) 0.116(12) -0.026(10) 0.013(10) 0.003(11)
N53 0.26(2) 0.25(2) 0.27(2) 0.000 0.000 0.001(14)
O52 0.185(16) 0.159(18) 0.175(15) -0.010(11) -0.060(11) -0.017(12)
O51 0.162(18) 0.189(16) 0.167(15) -0.051(12) -0.005(11) -0.009(12)

loop_
_atom_type_symbol
_atom_type_description
_atom_type_scat_dispersion_real
_atom_type_scat_dispersion_imag
_atom_type_scat_source
C C 0.0033 0.0016 'International Tables Vol C Tables 4.2.6.8 and 6.1.1.4'
H H 0.0000 0.0000 'International Tables Vol C Tables 4.2.6.8 and 6.1.1.4'
Ce Ce -0.2486 2.6331 'International Tables Vol C Tables 4.2.6.8 and 6.1.1.4'
N N 0.0061 0.0033 'International Tables Vol C Tables 4.2.6.8 and 6.1.1.4'
O O 0.0106 0.0060 'International Tables Vol C Tables 4.2.6.8 and 6.1.1.4'
K K 0.2009 0.2494 'International Tables Vol C Tables 4.2.6.8 and 6.1.1.4'

loop_
_geom_angle_atom_site_label_1
_geom_angle_atom_site_label_2
_geom_angle_atom_site_label_3
_geom_angle
_geom_angle_site_symmetry_1
_geom_angle_site_symmetry_3
O2 Ce1 O2 128.0(11) . 4_775
O2 Ce1 O2 103.1(12) . 2_757
O2 Ce1 O2 99.0(13) 4_775 2_757
O2 Ce1 O2 99.0(13) . 3_577
O2 Ce1 O2 103.1(12) 4_775 3_577
O2 Ce1 O2 128.0(11) 2_757 3_577
O2 Ce1 O8 137.3(10) . 3_577
O2 Ce1 O8 94.7(9) 4_775 3_577
O2 Ce1 O8 65.2(10) 2_757 3_577
O2 Ce1 O8 66.6(11) 3_577 3_577
O2 Ce1 O8 65.2(11) . 4_775
O2 Ce1 O8 66.6(11) 4_775 4_775
O2 Ce1 O8 137.3(10) 2_757 4_775
O2 Ce1 O8 94.7(9) 3_577 4_775
O8 Ce1 O8 150.6(17) 3_577 4_775
O2 Ce1 O8 94.7(9) . 2_757
O2 Ce1 O8 137.3(10) 4_775 2_757
O2 Ce1 O8 66.6(11) 2_757 2_757
O2 Ce1 O8 65.2(10) 3_577 2_757
O8 Ce1 O8 42.6(15) 3_577 2_757
O8 Ce1 O8 149.9(17) 4_775 2_757
O2 Ce1 O8 66.6(11) . .
O2 Ce1 O8 65.2(11) 4_775 .
O2 Ce1 O8 94.7(9) 2_757 .
O2 Ce1 O8 137.3(10) 3_577 .
O8 Ce1 O8 149.9(17) 3_577 .
O8 Ce1 O8 42.6(15) 4_775 .
O8 Ce1 O8 150.6(17) 2_757 .
O2 Ce1 O1 34.8(9) . 4_775
O2 Ce1 O1 147.2(11) 4_775 4_775
O2 Ce1 O1 111.6(8) 2_757 4_775
O2 Ce1 O1 67.2(8) 3_577 4_775
O8 Ce1 O1 108.3(13) 3_577 4_775
O8 Ce1 O1 82.6(13) 4_775 4_775
O8 Ce1 O1 69.2(12) 2_757 4_775
O8 Ce1 O1 99.8(12) . 4_775
O2 Ce1 O1 67.2(8) . 2_757
O2 Ce1 O1 111.6(8) 4_775 2_757
O2 Ce1 O1 147.2(11) 2_757 2_757
O2 Ce1 O1 34.8(9) 3_577 2_757
O8 Ce1 O1 99.8(12) 3_577 2_757
O8 Ce1 O1 69.2(12) 4_775 2_757
O8 Ce1 O1 82.6(13) 2_757 2_757
O8 Ce1 O1 108.3(12) . 2_757
O1 Ce1 O1 42.9(5) 4_775 2_757
O2 Ce1 O1 111.6(8) . 3_577
O2 Ce1 O1 67.2(8) 4_775 3_577
O2 Ce1 O1 34.8(9) 2_757 3_577
O2 Ce1 O1 147.2(11) 3_577 3_577
O8 Ce1 O1 82.6(13) 3_577 3_577
O8 Ce1 O1 108.3(12) 4_775 3_577
O8 Ce1 O1 99.8(12) 2_757 3_577
O8 Ce1 O1 69.2(12) . 3_577
O1 Ce1 O1 137.2(5) 4_775 3_577
O1 Ce1 O1 177.5(19) 2_757 3_577
O2 Ce1 O1 147.2(11) . .
O2 Ce1 O1 34.8(9) 4_775 .
O2 Ce1 O1 67.2(8) 2_757 .
O2 Ce1 O1 111.6(8) 3_577 .
O8 Ce1 O1 69.2(12) 3_577 .
O8 Ce1 O1 99.8(12) 4_775 .
O8 Ce1 O1 108.3(13) 2_757 .
O8 Ce1 O1 82.6(13) . .
O1 Ce1 O1 177.5(19) 4_775 .
O1 Ce1 O1 137.2(5) 2_757 .
O1 Ce1 O1 42.9(5) 3_577 .
N2 O1 O3 48.2(19) . .
N2 O1 O2 56.1(18) . 4_775
O3 O1 O2 89.3(11) . 4_775
N2 O1 Ce1 98.8(6) . .
O3 O1 Ce1 78.0(14) . .
O2 O1 Ce1 71.3(9) 4_775 .
N2 O2 O1 50.1(12) 4_775 4_775
N2 O2 O4 50.2(13) 4_775 4_775
O1 O2 O4 85(2) 4_775 4_775
N2 O2 O9 170(2) 4_775 3_577
O1 O2 O9 128.0(19) 4_775 3_577
O4 O2 O9 122(2) 4_775 3_577
N2 O2 Ce1 97.7(14) 4_775 .
O1 O2 Ce1 74.0(10) 4_775 .
O4 O2 Ce1 74.0(9) 4_775 .
O9 O2 Ce1 73.1(13) 3_577 .
N2 O3 O4 57.8(18) . .
N2 O3 O1 56(2) . .
O4 O3 O1 94(3) . .
N2 O3 Ce1 97(2) . .
O4 O3 Ce1 70.9(14) . .
O1 O3 Ce1 70.4(12) . .
N2 O4 O3 50(2) . .
N2 O4 O2 55.9(18) . 4_775
O3 O4 O2 91.1(10) . 4_775
N2 O4 Ce1 98.6(5) . .
O3 O4 Ce1 78.7(12) . .
O2 O4 Ce1 71.2(9) 4_775 .
N2 O6 K1 179(4) . .
O3 N2 O6 119(3) . .
O3 N2 O1 76(2) . .
O6 N2 O1 122.3(10) . .
O3 N2 O4 73(2) . .
O6 N2 O4 122.3(10) . .
O1 N2 O4 115.3(8) . .
O3 N2 O2 118.3(11) . 4_775
O6 N2 O2 123(3) . 4_775
O1 N2 O2 74(2) . 4_775
O4 N2 O2 74(2) . 4_775
O8 N3 O8 114(4) . 4_775
O8 N3 O21 123.0(18) . .
O8 N3 O21 123.0(18) 4_775 .
O8 N3 O9 73.5(11) . 2_757
O8 N3 O9 74.3(11) 4_775 2_757
O21 N3 O9 120.5(15) . 2_757
O8 N3 O9 74.3(11) . 3_577
O8 N3 O9 73.5(11) 4_775 3_577
O21 N3 O9 120.5(15) . 3_577
O9 N3 O9 119(3) 2_757 3_577
N3 O8 O9 60(2) . 2_757
N3 O8 O9 59(2) . 3_577
O9 O8 O9 101(3) 2_757 3_577
N3 O8 Ce1 102(2) . .
O9 O8 Ce1 74(3) 2_757 .
O9 O8 Ce1 74(3) 3_577 .
N3 O9 O8 47(2) 2_757 2_757
N3 O9 O8 47(2) 2_757 3_577
O8 O9 O8 79(3) 2_757 3_577
N3 O9 O2 163(3) 2_757 3_577
O8 O9 O2 122(3) 2_757 3_577
O8 O9 O2 125(4) 3_577 3_577
N3 O9 Ce1 94.7(16) 2_757 .
O8 O9 Ce1 73(3) 2_757 .
O8 O9 Ce1 73(3) 3_577 .
O2 O9 Ce1 68.8(14) 3_577 .
O6 K1 O6 179(2) . 4_885
O6 K1 O6 89.2(5) . 3_587
O6 K1 O6 90.8(5) 4_885 3_587
O6 K1 O6 90.8(5) . 2_857
O6 K1 O6 89.2(5) 4_885 2_857
O6 K1 O6 179(2) 3_587 2_857
O6 K1 O51 81.2(13) . .
O6 K1 O51 97.5(13) 4_885 .
O6 K1 O51 110.1(12) 3_587 .
O6 K1 O51 71.2(12) 2_857 .
O6 K1 O51 110.1(12) . 3_587
O6 K1 O51 71.2(12) 4_885 3_587
O6 K1 O51 81.2(13) 3_587 3_587
O6 K1 O51 97.5(13) 2_857 3_587
O51 K1 O51 164.5(12) . 3_587
O6 K1 O51 97.5(13) . 4_885
O6 K1 O51 81.2(13) 4_885 4_885
O6 K1 O51 71.2(12) 3_587 4_885
O6 K1 O51 110.1(12) 2_857 4_885
O51 K1 O51 42.7(7) . 4_885
O51 K1 O51 140.5(9) 3_587 4_885
O6 K1 O51 71.2(12) . 2_857
O6 K1 O51 110.1(12) 4_885 2_857
O6 K1 O51 97.5(13) 3_587 2_857
O6 K1 O51 81.2(13) 2_857 2_857
O51 K1 O51 140.5(9) . 2_857
O51 K1 O51 42.7(7) 3_587 2_857
O51 K1 O51 164.5(12) 4_885 2_857
O6 K1 O52 79.4(13) . .
O6 K1 O52 99.3(12) 4_885 .
O6 K1 O52 71.4(12) 3_587 .
O6 K1 O52 109.9(12) 2_857 .
O51 K1 O52 38.7(5) . .
O51 K1 O52 151.1(9) 3_587 .
O51 K1 O52 18.1(8) 4_885 .
O51 K1 O52 148.8(9) 2_857 .
O6 K1 O52 109.9(12) . 2_857
O6 K1 O52 71.4(12) 4_885 2_857
O6 K1 O52 99.3(12) 3_587 2_857
O6 K1 O52 79.4(13) 2_857 2_857
O51 K1 O52 148.8(9) . 2_857
O51 K1 O52 18.1(8) 3_587 2_857
O51 K1 O52 151.1(9) 4_885 2_857
O51 K1 O52 38.7(5) 2_857 2_857
O52 K1 O52 167.2(13) . 2_857
O6 K1 O52 71.4(12) . 3_587
O6 K1 O52 109.9(12) 4_885 3_587
O6 K1 O52 79.4(13) 3_587 3_587
O6 K1 O52 99.3(12) 2_857 3_587
O51 K1 O52 151.1(9) . 3_587
O51 K1 O52 38.7(5) 3_587 3_587
O51 K1 O52 148.8(9) 4_885 3_587
O51 K1 O52 18.1(8) 2_857 3_587
O52 K1 O52 138.6(8) . 3_587
O52 K1 O52 43.5(6) 2_857 3_587
O6 K1 O52 99.3(12) . 4_885
O6 K1 O52 79.4(13) 4_885 4_885
O6 K1 O52 109.9(12) 3_587 4_885
O6 K1 O52 71.4(12) 2_857 4_885
O51 K1 O52 18.1(8) . 4_885
O51 K1 O52 148.8(9) 3_587 4_885
O51 K1 O52 38.7(5) 4_885 4_885
O51 K1 O52 151.1(9) 2_857 4_885
O52 K1 O52 43.5(6) . 4_885
O52 K1 O52 138.6(8) 2_857 4_885
O52 K1 O52 167.2(13) 3_587 4_885
C27 C3 C27 153(4) . 4_875
C27 C3 C9 112(2) . 4_875
C27 C3 C9 42.7(18) 4_875 4_875
C27 C3 C9 42.7(18) . .
C27 C3 C9 112(2) 4_875 .
C9 C3 C9 79.2(16) 4_875 .
C9 C5 C8 105(3) . .
C7 C6 C10 103(3) . .
C10 C7 C6 117(3) 4_885 .
C5 C8 C9 107(2) . 4_875
C5 C9 C27 124(3) . .
C5 C9 C8 119(2) . 4_875
C27 C9 C8 95(3) . 4_875
C5 C9 C3 91(2) . .
C27 C9 C3 40.2(16) . .
C8 C9 C3 93.1(18) 4_875 .
C7 C10 C12 131(4) 4_885 .
C7 C10 C6 113(2) 4_885 .
C12 C10 C6 95(4) . .
C10 C12 C28 92(3) . .
C12 C28 C12 149(4) . 4_885
C3 C27 C9 97(2) . .
O51 N53 O51 119(4) 4_885 .
O51 N53 O52 105(2) 4_885 4_885
O51 N53 O52 44(2) . 4_885
O51 N53 O52 44(2) 4_885 .
O51 N53 O52 105(2) . .
O52 N53 O52 126(3) 4_885 .
O51 N53 K1 59.5(18) 4_885 .
O51 N53 K1 59.5(18) . .
O52 N53 K1 63.1(17) 4_885 .
O52 N53 K1 63.1(17) . .
O51 O52 N53 67.3(14) 4_885 .
O51 O52 K1 76(3) 4_885 .
N53 O52 K1 95.2(19) . .
O52 O51 N53 68.5(15) 4_885 .
O52 O51 K1 86(3) 4_885 .
N53 O51 K1 99(2) . .

loop_
_geom_bond_atom_site_label_1
_geom_bond_atom_site_label_2
_geom_bond_distance
_geom_bond_site_symmetry_2
Ce1 O2 2.58(2) .
Ce1 O2 2.58(2) 4_775
Ce1 O2 2.58(2) 2_757
Ce1 O2 2.58(2) 3_577
Ce1 O8 2.62(4) 3_577
Ce1 O8 2.62(4) 4_775
Ce1 O8 2.62(4) 2_757
Ce1 O8 2.62(4) .
Ce1 O1 2.615(9) 4_775
Ce1 O1 2.615(9) 2_757
Ce1 O1 2.615(9) 3_577
Ce1 O1 2.615(9) .
O1 N2 1.241(12) .
O1 O3 1.46(4) .
O1 O2 1.55(4) 4_775
O2 N2 1.34(4) 4_775
O2 O4 1.56(3) 4_775
O2 O9 1.71(4) 3_577
O3 N2 1.12(4) .
O3 O4 1.40(4) .
O4 N2 1.244(13) .
O6 N2 1.209(9) .
O6 K1 2.731(6) .
N3 O8 1.13(4) .
N3 O8 1.13(4) 4_775
N3 O21 1.191(12) .
N3 O9 1.34(3) 2_757
N3 O9 1.34(3) 3_577
O8 O9 1.49(2) 2_757
O8 O9 1.50(2) 3_577
K1 O51 2.96(3) .
K1 O51 2.96(3) 3_587
K1 O51 2.96(3) 4_885
K1 O51 2.96(3) 2_857
K1 O52 3.03(3) .
K1 O52 3.03(3) 2_857
K1 O52 3.03(3) 3_587
K1 O52 3.03(3) 4_885
C3 C27 1.32(3) .
C3 C27 1.32(3) 4_875
C3 C9 2.02(3) 4_875
C3 C9 2.02(3) .
C5 C9 1.26(5) .
C5 C8 1.59(3) .
C6 C7 1.44(3) .
C6 C10 1.71(6) .
C7 C10 1.31(6) 4_885
C8 C9 1.68(4) 4_875
C9 C27 1.38(4) .
C10 C12 1.36(5) .
C12 C28 1.49(3) .
N53 O51 1.248(13) 4_885
N53 O51 1.249(13) .
N53 O52 1.260(13) 4_885
N53 O52 1.260(13) .
O52 O51 0.94(4) 4_885

loop_
_geom_torsion_atom_site_label_1
_geom_torsion_atom_site_label_2
_geom_torsion_atom_site_label_3
_geom_torsion_atom_site_label_4
_geom_torsion
_geom_torsion_site_symmetry_1
_geom_torsion_site_symmetry_4
O2 O1 O3 N2 -42.5(14) 4_775 .
Ce1 O1 O3 N2 -113.5(18) . .
N2 O1 O3 O4 45.6(14) . .
O2 O1 O3 O4 3.1(11) 4_775 .
Ce1 O1 O3 O4 -67.9(13) . .
N2 O1 O3 Ce1 113.5(18) . .
O2 O1 O3 Ce1 71.0(9) 4_775 .
O1 O3 O4 N2 -44.3(15) . .
Ce1 O3 O4 N2 -111.7(17) . .
N2 O3 O4 O2 41.1(14) . 4_775
O1 O3 O4 O2 -3.1(11) . 4_775
Ce1 O3 O4 O2 -70.5(9) . 4_775
N2 O3 O4 Ce1 111.7(17) . .
O1 O3 O4 Ce1 67.4(13) . .
O4 O3 N2 O6 117.8(17) . .
O1 O3 N2 O6 -119.5(15) . .
Ce1 O3 N2 O6 -180.0(9) . .
O4 O3 N2 O1 -122.7(17) . .
Ce1 O3 N2 O1 -60.5(12) . .
O1 O3 N2 O4 122.7(17) . .
Ce1 O3 N2 O4 62.2(13) . .
O4 O3 N2 O2 -60.1(13) . 4_775
O1 O3 N2 O2 62.6(14) . 4_775
Ce1 O3 N2 O2 2.1(13) . 4_775
O2 O1 N2 O3 125.5(11) 4_775 .
Ce1 O1 N2 O3 65(2) . .
O3 O1 N2 O6 115(4) . .
O2 O1 N2 O6 -119(4) 4_775 .
Ce1 O1 N2 O6 -179(3) . .
O3 O1 N2 O4 -63(3) . .
O2 O1 N2 O4 63(3) 4_775 .
Ce1 O1 N2 O4 2(4) . .
O3 O1 N2 O2 -125.5(11) . 4_775
Ce1 O1 N2 O2 -60.3(16) . 4_775
O2 O4 N2 O3 -127.4(11) 4_775 .
Ce1 O4 N2 O3 -67.1(19) . .
O3 O4 N2 O6 -113(4) . .
O2 O4 N2 O6 119(4) 4_775 .
Ce1 O4 N2 O6 179(3) . .
O3 O4 N2 O1 65(3) . .
O2 O4 N2 O1 -63(3) 4_775 .
Ce1 O4 N2 O1 -2(4) . .
O3 O4 N2 O2 127.4(11) . 4_775
Ce1 O4 N2 O2 60.3(14) . 4_775
O8 N3 O8 O9 -63.9(19) 4_775 2_757
O21 N3 O8 O9 116.1(19) . 2_757
O9 N3 O8 O9 -127(4) 3_577 2_757
O8 N3 O8 O9 63.5(18) 4_775 3_577
O21 N3 O8 O9 -116.5(18) . 3_577
O9 N3 O8 O9 127(4) 2_757 3_577
O8 N3 O8 Ce1 0.002(19) 4_775 .
O21 N3 O8 Ce1 180.000(18) . .
O9 N3 O8 Ce1 63.9(19) 2_757 .
O9 N3 O8 Ce1 -63.5(18) 3_577 .
C10 C6 C7 C10 32(3) . 4_885
C9 C5 C8 C9 -36(3) . 4_875
C8 C5 C9 C27 96(3) . .
C8 C5 C9 C8 -23(3) . 4_875
C8 C5 C9 C3 70.8(19) . .
C7 C6 C10 C7 -67(3) . 4_885
C7 C6 C10 C12 72(3) . .
C7 C10 C12 C28 33(5) 4_885 .
C6 C10 C12 C28 -93(2) . .
C10 C12 C28 C12 25(2) . 4_885
C27 C3 C27 C9 -25(2) 4_875 .
C9 C3 C27 C9 -43(4) 4_875 .
C5 C9 C27 C3 -41(4) . .
C8 C9 C27 C3 89(2) 4_875 .
O51 N53 O52 O51 116(4) . 4_885
O52 N53 O52 O51 73(3) 4_885 4_885
K1 N53 O52 O51 73(3) . 4_885
O51 N53 O52 K1 -73(3) 4_885 .
O51 N53 O52 K1 44(2) . .
O52 N53 O52 K1 0.00(2) 4_885 .
O51 N53 O51 O52 -81(3) 4_885 4_885
O52 N53 O51 O52 -127(4) . 4_885
K1 N53 O51 O52 -81(3) . 4_885
O51 N53 O51 K1 0.00(2) 4_885 .
O52 N53 O51 K1 81(3) 4_885 .
O52 N53 O51 K1 -46(2) . .
